data_1545711
loop_
_publ_author_name
'Ho, Peter Cheng-Wei'
'Jenkins, Hilary A.'
'Britten, James F.'
'Vargas-Baca, Ignacio'

_publ_section_title
;
 FDHALO17: Building new discrete supramolecular assemblies through the
 interaction of iso-tellurazole N-oxides with Lewis acids and bases
;
_journal_name_full 'Faraday Discuss.'
_journal_paper_doi 10.1039/C7FD00075H
_journal_year 2017
_chemical_formula_moiety 'C20 H18 B2 F6 N2 O3 Te2, 2(C27 H37 N2), 2(C7 H8)'
_chemical_formula_sum 'C88 H108 B2 F6 N6 O3 Te2'
_chemical_formula_weight 1688.62
_space_group_crystal_system monoclinic
_space_group_IT_number 7
_space_group_name_Hall 'P -2yac'
_space_group_name_H-M_alt 'P 1 n 1'
_symmetry_space_group_name_Hall 'P -2yac'
_symmetry_space_group_name_H-M 'P 1 n 1'
_atom_sites_solution_hydrogens geom
_atom_sites_solution_primary direct
_audit_creation_date 2017-02-04
_audit_creation_method
;
Olex2 1.2
(compiled 2016.02.19 svn.r3266 for OlexSys, GUI svn.r5155)
;
_audit_update_record
;
2017-02-15 deposited with the CCDC.
2017-04-07 downloaded from the CCDC.
;
_cell_angle_alpha 90
_cell_angle_beta 107.7730(10)
_cell_angle_gamma 90
_cell_formula_units_Z 2
_cell_length_a 12.2007(6)
_cell_length_b 20.9116(10)
_cell_length_c 17.3413(8)
_cell_measurement_reflns_used 9828
_cell_measurement_temperature 296(2)
_cell_measurement_theta_max 26.285
_cell_measurement_theta_min 2.305
_cell_volume 4213.2(3)
_computing_cell_refinement 'SAINT v8.34A (Bruker, 2013)'
_computing_data_reduction 'SAINT v8.34A (Bruker, 2013)'
_computing_molecular_graphics 'Olex2 (Dolomanov et al., 2009)'
_computing_publication_material 'Olex2 (Dolomanov et al., 2009)'
_computing_structure_refinement 'ShelXL (Sheldrick, 2015)'
_computing_structure_solution 'ShelXT (Sheldrick, 2015)'
_diffrn_ambient_temperature 296.15
_diffrn_measured_fraction_theta_full 0.999
_diffrn_measured_fraction_theta_max 0.997
_diffrn_measurement_device_type 'Bruker APEX-II CCD'
_diffrn_measurement_method '\f and \w scans'
_diffrn_radiation_type MoK\a
_diffrn_radiation_wavelength 0.71073
_diffrn_reflns_av_R_equivalents 0.0335
_diffrn_reflns_av_unetI/netI 0.0401
_diffrn_reflns_Laue_measured_fraction_full 0.999
_diffrn_reflns_Laue_measured_fraction_max 0.997
_diffrn_reflns_limit_h_max 15
_diffrn_reflns_limit_h_min -15
_diffrn_reflns_limit_k_max 26
_diffrn_reflns_limit_k_min -26
_diffrn_reflns_limit_l_max 21
_diffrn_reflns_limit_l_min -21
_diffrn_reflns_number 57637
_diffrn_reflns_point_group_measured_fraction_full 0.993
_diffrn_reflns_point_group_measured_fraction_max 0.990
_diffrn_reflns_theta_full 25.242
_diffrn_reflns_theta_max 26.387
_diffrn_reflns_theta_min 2.620
_diffrn_standards_number 0
_exptl_absorpt_coefficient_mu 0.757
_exptl_absorpt_correction_T_max 0.7454
_exptl_absorpt_correction_T_min 0.6769
_exptl_absorpt_correction_type multi-scan
_exptl_absorpt_process_details
'SADABS-2014/4 (Bruker,2014/4) was used for absorption correction. wR2(int) was 0.0608 before and 0.0515 after correction. The Ratio of minimum to maximum transmission is 0.9081. The \l/2 correction factor is 0.00150.'
_exptl_crystal_colour yellow
_exptl_crystal_colour_primary yellow
_exptl_crystal_density_diffrn 1.331
_exptl_crystal_description block
_exptl_crystal_F_000 1740
_exptl_crystal_size_max 0.3
_exptl_crystal_size_mid 0.1
_exptl_crystal_size_min 0.05
_refine_diff_density_max 0.765
_refine_diff_density_min -0.319
_refine_diff_density_rms 0.062
_refine_ls_abs_structure_details
;
 Flack x determined using 7535 quotients [(I+)-(I-)]/[(I+)+(I-)]
 (Parsons, Flack and Wagner, Acta Cryst. B69 (2013) 249-259).
;
_refine_ls_abs_structure_Flack -0.011(4)
_refine_ls_extinction_method none
_refine_ls_goodness_of_fit_ref 1.016
_refine_ls_hydrogen_treatment constr
_refine_ls_matrix_type full
_refine_ls_number_parameters 984
_refine_ls_number_reflns 17086
_refine_ls_number_restraints 833
_refine_ls_restrained_S_all 1.011
_refine_ls_R_factor_all 0.0317
_refine_ls_R_factor_gt 0.0283
_refine_ls_shift/su_max 0.003
_refine_ls_shift/su_mean 0.000
_refine_ls_structure_factor_coef Fsqd
_refine_ls_weighting_details 'w=1/[\s^2^(Fo^2^)+(0.0386P)^2^+0.1624P] where P=(Fo^2^+2Fc^2^)/3'
_refine_ls_weighting_scheme calc
_refine_ls_wR_factor_gt 0.0652
_refine_ls_wR_factor_ref 0.0670
_reflns_Friedel_coverage 0.982
_reflns_Friedel_fraction_full 0.988
_reflns_Friedel_fraction_max 0.983
_reflns_number_gt 16188
_reflns_number_total 17086
_reflns_threshold_expression 'I > 2\s(I)'
_cod_data_source_file c7fd00075h2.cif
_cod_data_source_block ph574_0m_a
_cod_depositor_comments
;

2019-03-17
Z value and formula fixed to values more according to usual
chemical conventions.                 miguel
;
_cod_original_formula_weight 844.31
_cod_original_formula_moiety '0.5(C20 H18 B2 F6 N2 O3 Te2), C27 H37 N2, C7 H8'
_cod_original_formula_units_Z 4
_cod_original_formula_sum 'C44 H54 B F3 N3 O1.50 Te'
_cod_database_code 1545711
_shelx_space_group_comment
;
The symmetry employed for this shelxl refinement is uniquely defined
by the following loop, which should always be used as a source of
symmetry information in preference to the above space-group names.
They are only intended as comments.
;
_shelx_estimated_absorpt_t_max 0.963
_shelx_estimated_absorpt_t_min 0.805
_olex2_refinement_description
;
1. Fixed Uiso
 At 1.2 times of:
  All C(H) groups
 At 1.5 times of:
  All C(H,H,H) groups
2. Rigid body (RIGU) restrains
 All non-hydrogen atoms
 with sigma for 1-2 distances of 0.004 and sigma for 1-3 distances of 0.004
3.a Ternary CH refined with riding coordinates:
 C57(H57), C42(H42), C69(H69), C72(H72), C60(H60), C30(H30), C33(H33), C45(H45)
3.b Aromatic/amide H refined with riding coordinates:
 C21(H21), C48(H48), C12(H12), C2(H2), C23(H23), C26(H26), C20(H20), C54(H54),
 C27(H27), C19(H19), C66(H66), C67(H67), C53(H53), C38(H38), C17(H17), C22(H22),
  C18(H18), C55(H55), C39(H39), C65(H65), C16(H16), C9(H9), C10(H10), C40(H40),
 C49(H49), C28(H28), C88(H88), C81(H81), C50(H50), C8(H8), C87(H87), C6(H6),
 C84(H84), C85(H85), C7(H7), C79(H79), C80(H80), C86(H86), C78(H78), C77(H77)
3.c Idealised Me refined as rotating group:
 C58(H58A,H58B,H58C), C14(H14A,H14B,H14C), C31(H31A,H31B,H31C), C70(H70A,H70B,
 H70C), C4(H4A,H4B,H4C), C71(H71A,H71B,H71C), C43(H43A,H43B,H43C), C74(H74A,
 H74B,H74C), C73(H73A,H73B,H73C), C35(H35A,H35B,H35C), C34(H34A,H34B,H34C),
 C61(H61A,H61B,H61C), C59(H59A,H59B,H59C), C46(H46A,H46B,H46C), C44(H44A,H44B,
 H44C), C47(H47A,H47B,H47C), C82(H82A,H82B,H82C), C62(H62A,H62B,H62C), C75(H75A,
 H75B,H75C), C32(H32A,H32B,H32C)
;
_shelx_shelxl_version_number 2014/7
_olex2_submission_special_instructions 'No special instructions were received'

loop_
_space_group_symop_operation_xyz
'x, y, z'
'x+1/2, -y, z+1/2'

loop_
_atom_site_label
_atom_site_type_symbol
_atom_site_fract_x
_atom_site_fract_y
_atom_site_fract_z
_atom_site_U_iso_or_equiv
_atom_site_adp_type
_atom_site_occupancy
_atom_site_site_symmetry_order
_atom_site_calc_flag
_atom_site_refinement_flags_posn
_atom_site_refinement_flags_adp
Te2 Te 0.65584(2) 0.64220(2) 0.69170(2) 0.01599(7) Uani 1 1 d . U
Te1 Te 0.59197(2) 0.79887(2) 0.62887(2) 0.01849(7) Uani 1 1 d . U
F6 F 0.4022(2) 0.44483(13) 0.64886(18) 0.0350(7) Uani 1 1 d . U
F5 F 0.4399(2) 0.55195(12) 0.65240(15) 0.0244(5) Uani 1 1 d . U
F1 F 0.5734(3) 0.97340(14) 0.51015(19) 0.0415(7) Uani 1 1 d . U
F2 F 0.5037(3) 0.93769(14) 0.38073(18) 0.0397(7) Uani 1 1 d . U
F4 F 0.5042(2) 0.49264(14) 0.76692(16) 0.0343(7) Uani 1 1 d . U
O3 O 0.6897(2) 0.73602(14) 0.71207(17) 0.0184(6) Uani 1 1 d . U
O1 O 0.4254(3) 0.89690(16) 0.47360(19) 0.0286(7) Uani 1 1 d . U
F3 F 0.6182(2) 0.87260(14) 0.47934(18) 0.0384(7) Uani 1 1 d . U
N5 N 0.3107(3) 0.55690(17) 0.4469(2) 0.0178(7) Uani 1 1 d . U
N4 N 0.4642(3) 1.10876(17) 0.3243(2) 0.0194(8) Uani 1 1 d . U
N6 N 0.4326(3) 0.48603(17) 0.4331(2) 0.0178(7) Uani 1 1 d . U
O2 O 0.5865(2) 0.47541(14) 0.6611(2) 0.0260(7) Uani 1 1 d . U
N3 N 0.3210(3) 1.10561(17) 0.3723(2) 0.0193(7) Uani 1 1 d . U
N2 N 0.6649(3) 0.52495(17) 0.6702(2) 0.0204(8) Uani 1 1 d . U
C21 C 0.4134(3) 1.0740(2) 0.3676(3) 0.0207(9) Uani 1 1 d . U
H21 H 0.4382 1.0343 0.3907 0.025 Uiso 1 1 calc R .
C63 C 0.5384(3) 0.4513(2) 0.4401(3) 0.0202(9) Uani 1 1 d . U
C11 C 0.8188(3) 0.6215(2) 0.6808(3) 0.0172(8) Uani 1 1 d . U
C48 C 0.4180(4) 0.5353(2) 0.4783(3) 0.0185(9) Uani 1 1 d . U
H48 H 0.4731 0.5516 0.5236 0.022 Uiso 1 1 calc R .
C24 C 0.2329(4) 1.0820(2) 0.4061(3) 0.0218(9) Uani 1 1 d . U
C12 C 0.8456(3) 0.5596(2) 0.6723(3) 0.0204(9) Uani 1 1 d . U
H12 H 0.9192 0.5500 0.6705 0.024 Uiso 1 1 calc R .
C2 C 0.3614(4) 0.8294(2) 0.6436(3) 0.0304(11) Uani 1 1 d . U
H2 H 0.3005 0.8288 0.6654 0.037 Uiso 1 1 calc R .
C23 C 0.4011(4) 1.1645(2) 0.2996(3) 0.0214(9) Uani 1 1 d . U
H23 H 0.4175 1.1970 0.2683 0.026 Uiso 1 1 calc R .
C26 C 0.1402(4) 1.0855(2) 0.5088(3) 0.0317(11) Uani 1 1 d . U
H26 H 0.1349 1.1004 0.5581 0.038 Uiso 1 1 calc R .
N1 N 0.4405(3) 0.86645(17) 0.5478(2) 0.0227(8) Uani 1 1 d . U
C29 C 0.1524(4) 1.0391(2) 0.3596(3) 0.0263(10) Uani 1 1 d . U
C58 C 0.1705(5) 0.5442(3) 0.6407(3) 0.0365(12) Uani 1 1 d . U
H58A H 0.2458 0.5576 0.6730 0.055 Uiso 1 1 calc GR .
H58B H 0.1557 0.5019 0.6564 0.055 Uiso 1 1 calc GR .
H58C H 0.1139 0.5731 0.6488 0.055 Uiso 1 1 calc GR .
C57 C 0.1645(4) 0.5442(2) 0.5510(3) 0.0265(10) Uani 1 1 d . U
H57 H 0.2199 0.5127 0.5438 0.032 Uiso 1 1 calc R .
C68 C 0.6226(4) 0.4821(2) 0.4139(3) 0.0236(9) Uani 1 1 d . U
C56 C 0.2871(4) 0.6728(2) 0.4407(3) 0.0276(10) Uani 1 1 d . U
C36 C 0.5627(4) 1.0882(2) 0.2985(3) 0.0279(10) Uani 1 1 d . U
C20 C 0.8803(4) 0.7215(2) 0.6261(3) 0.0264(10) Uani 1 1 d . U
H20 H 0.8085 0.7235 0.5872 0.032 Uiso 1 1 calc R .
C51 C 0.2636(4) 0.6147(2) 0.4718(3) 0.0236(9) Uani 1 1 d . U
C54 C 0.1755(5) 0.7236(3) 0.5170(3) 0.0374(12) Uani 1 1 d . U
H54 H 0.1463 0.7607 0.5330 0.045 Uiso 1 1 calc R .
C52 C 0.1951(4) 0.6082(2) 0.5231(3) 0.0244(9) Uani 1 1 d . U
C27 C 0.0581(4) 1.0440(3) 0.4633(3) 0.0352(12) Uani 1 1 d . U
H27 H -0.0029 1.0320 0.4817 0.042 Uiso 1 1 calc R .
C19 C 0.9632(5) 0.7672(2) 0.6265(3) 0.0367(12) Uani 1 1 d . U
H19 H 0.9473 0.7992 0.5875 0.044 Uiso 1 1 calc R .
C42 C 0.6910(4) 1.1555(2) 0.4137(3) 0.0336(11) Uani 1 1 d . U
H42 H 0.6243 1.1839 0.4041 0.040 Uiso 1 1 calc R .
C14 C 0.7960(4) 0.4395(2) 0.6561(3) 0.0307(11) Uani 1 1 d . U
H14A H 0.7825 0.4140 0.6984 0.046 Uiso 1 1 calc GR .
H14B H 0.8758 0.4370 0.6593 0.046 Uiso 1 1 calc GR .
H14C H 0.7496 0.4238 0.6044 0.046 Uiso 1 1 calc GR .
C13 C 0.7649(3) 0.5075(2) 0.6659(3) 0.0202(9) Uani 1 1 d . U
C66 C 0.7263(4) 0.3813(2) 0.4356(3) 0.0323(11) Uani 1 1 d . U
H66 H 0.7893 0.3571 0.4335 0.039 Uiso 1 1 calc R .
C67 C 0.7176(4) 0.4443(3) 0.4125(3) 0.0304(11) Uani 1 1 d . U
H67 H 0.7759 0.4626 0.3956 0.036 Uiso 1 1 calc R .
C31 C 0.2904(6) 1.1889(3) 0.5924(4) 0.0453(14) Uani 1 1 d . U
H31A H 0.2239 1.2136 0.5642 0.068 Uiso 1 1 calc GR .
H31B H 0.3522 1.2171 0.6195 0.068 Uiso 1 1 calc GR .
H31C H 0.2720 1.1619 0.6315 0.068 Uiso 1 1 calc GR .
C69 C 0.4549(4) 0.3572(2) 0.4978(3) 0.0246(10) Uani 1 1 d . U
H69 H 0.4044 0.3911 0.5063 0.030 Uiso 1 1 calc R .
C72 C 0.6151(4) 0.5519(2) 0.3886(3) 0.0278(10) Uani 1 1 d . U
H72 H 0.5360 0.5658 0.3816 0.033 Uiso 1 1 calc R .
C53 C 0.1507(4) 0.6648(3) 0.5447(3) 0.0324(11) Uani 1 1 d . U
H53 H 0.1040 0.6629 0.5782 0.039 Uiso 1 1 calc R .
C25 C 0.2318(4) 1.1053(2) 0.4813(3) 0.0240(9) Uani 1 1 d . U
C37 C 0.6717(4) 1.1127(2) 0.3404(3) 0.0290(11) Uani 1 1 d . U
C64 C 0.5456(4) 0.3882(2) 0.4664(3) 0.0218(9) Uani 1 1 d . U
C15 C 0.9036(4) 0.6727(2) 0.6834(3) 0.0207(9) Uani 1 1 d . U
C38 C 0.7619(4) 1.0939(3) 0.3119(4) 0.0432(13) Uani 1 1 d . U
H38 H 0.8358 1.1090 0.3374 0.052 Uiso 1 1 calc R .
C17 C 1.0939(4) 0.7169(3) 0.7421(4) 0.0371(12) Uani 1 1 d . U
H17 H 1.1660 0.7150 0.7808 0.045 Uiso 1 1 calc R .
C70 C 0.5096(4) 0.3239(2) 0.5793(3) 0.0325(11) Uani 1 1 d . U
H70A H 0.5490 0.2860 0.5710 0.049 Uiso 1 1 calc GR .
H70B H 0.4505 0.3124 0.6028 0.049 Uiso 1 1 calc GR .
H70C H 0.5633 0.3523 0.6151 0.049 Uiso 1 1 calc GR .
C1 C 0.4561(4) 0.7955(2) 0.6800(3) 0.0235(9) Uani 1 1 d . U
C22 C 0.3119(3) 1.1623(2) 0.3294(2) 0.0168(8) Uani 1 1 d . U
H22 H 0.2547 1.1930 0.3226 0.020 Uiso 1 1 calc R .
C18 C 1.0697(4) 0.7648(3) 0.6855(3) 0.0393(13) Uani 1 1 d . U
H18 H 1.1249 0.7958 0.6866 0.047 Uiso 1 1 calc R .
C55 C 0.2429(4) 0.7282(3) 0.4660(3) 0.0353(12) Uani 1 1 d . U
H55 H 0.2589 0.7681 0.4483 0.042 Uiso 1 1 calc R .
C3 C 0.3505(4) 0.8670(2) 0.5715(3) 0.0272(10) Uani 1 1 d . U
C60 C 0.3511(5) 0.6781(3) 0.3783(3) 0.0344(12) Uani 1 1 d . U
H60 H 0.3767 0.6351 0.3692 0.041 Uiso 1 1 calc R .
C4 C 0.2411(4) 0.9016(3) 0.5263(4) 0.0398(13) Uani 1 1 d . U
H4A H 0.2094 0.8829 0.4736 0.060 Uiso 1 1 calc GR .
H4B H 0.2578 0.9459 0.5207 0.060 Uiso 1 1 calc GR .
H4C H 0.1864 0.8980 0.5559 0.060 Uiso 1 1 calc GR .
C39 C 0.7433(5) 1.0536(3) 0.2468(5) 0.0593(18) Uani 1 1 d . U
H39 H 0.8049 1.0413 0.2292 0.071 Uiso 1 1 calc R .
C65 C 0.6408(4) 0.3538(2) 0.4620(3) 0.0295(10) Uani 1 1 d . U
H65 H 0.6473 0.3109 0.4772 0.035 Uiso 1 1 calc R .
C16 C 1.0119(4) 0.6712(2) 0.7421(3) 0.0275(10) Uani 1 1 d . U
H16 H 1.0288 0.6393 0.7813 0.033 Uiso 1 1 calc R .
C9 C 0.4372(4) 0.6527(2) 0.8079(3) 0.0348(12) Uani 1 1 d . U
H9 H 0.4067 0.6115 0.8003 0.042 Uiso 1 1 calc R .
C30 C 0.3267(4) 1.1479(2) 0.5323(3) 0.0298(10) Uani 1 1 d . U
H30 H 0.3514 1.1764 0.4959 0.036 Uiso 1 1 calc R .
C33 C 0.1560(4) 1.0136(2) 0.2781(3) 0.0323(11) Uani 1 1 d . U
H33 H 0.2158 1.0372 0.2631 0.039 Uiso 1 1 calc R .
C10 C 0.4222(4) 0.6928(2) 0.7423(3) 0.0285(10) Uani 1 1 d . U
H10 H 0.3808 0.6786 0.6909 0.034 Uiso 1 1 calc R .
C71 C 0.3809(5) 0.3104(2) 0.4355(3) 0.0362(12) Uani 1 1 d . U
H71A H 0.3429 0.3329 0.3864 0.054 Uiso 1 1 calc GR .
H71B H 0.3244 0.2913 0.4567 0.054 Uiso 1 1 calc GR .
H71C H 0.4290 0.2775 0.4245 0.054 Uiso 1 1 calc GR .
C83 C 0.0970(7) 0.3075(4) 0.6445(4) 0.0658(19) Uani 1 1 d . U
C40 C 0.6344(5) 1.0311(3) 0.2071(5) 0.064(2) Uani 1 1 d . U
H40 H 0.6237 1.0041 0.1628 0.077 Uiso 1 1 calc R .
C49 C 0.3313(4) 0.4765(2) 0.3712(3) 0.0209(9) Uani 1 1 d . U
H49 H 0.3181 0.4453 0.3312 0.025 Uiso 1 1 calc R .
C43 C 0.7985(4) 1.1971(2) 0.4286(4) 0.0390(13) Uani 1 1 d . U
H43A H 0.8650 1.1702 0.4373 0.059 Uiso 1 1 calc GR .
H43B H 0.8070 1.2233 0.4755 0.059 Uiso 1 1 calc GR .
H43C H 0.7911 1.2239 0.3823 0.059 Uiso 1 1 calc GR .
C74 C 0.6379(6) 0.5625(3) 0.3080(4) 0.0534(16) Uani 1 1 d . U
H74A H 0.7174 0.5538 0.3141 0.080 Uiso 1 1 calc GR .
H74B H 0.6206 0.6060 0.2911 0.080 Uiso 1 1 calc GR .
H74C H 0.5902 0.5343 0.2680 0.080 Uiso 1 1 calc GR .
C73 C 0.6926(6) 0.5923(3) 0.4549(4) 0.0507(16) Uani 1 1 d . U
H73A H 0.6762 0.5842 0.5047 0.076 Uiso 1 1 calc GR .
H73B H 0.6795 0.6367 0.4410 0.076 Uiso 1 1 calc GR .
H73C H 0.7715 0.5819 0.4612 0.076 Uiso 1 1 calc GR .
C35 C 0.1901(5) 0.9424(3) 0.2852(4) 0.0467(14) Uani 1 1 d . U
H35A H 0.2624 0.9371 0.3267 0.070 Uiso 1 1 calc GR .
H35B H 0.1971 0.9277 0.2344 0.070 Uiso 1 1 calc GR .
H35C H 0.1320 0.9179 0.2987 0.070 Uiso 1 1 calc GR .
C41 C 0.5402(5) 1.0480(3) 0.2321(4) 0.0465(15) Uani 1 1 d . U
C45 C 0.4217(6) 1.0226(3) 0.1867(5) 0.0621(19) Uani 1 1 d . U
H45 H 0.3709 1.0319 0.2195 0.075 Uiso 1 1 calc R .
C5 C 0.4680(4) 0.7542(2) 0.7520(3) 0.0243(9) Uani 1 1 d . U
C28 C 0.0648(4) 1.0200(3) 0.3913(3) 0.0333(11) Uani 1 1 d . U
H28 H 0.0101 0.9906 0.3629 0.040 Uiso 1 1 calc R .
C34 C 0.0433(4) 1.0239(3) 0.2122(3) 0.0354(12) Uani 1 1 d . U
H34A H -0.0151 0.9974 0.2224 0.053 Uiso 1 1 calc GR .
H34B H 0.0522 1.0129 0.1607 0.053 Uiso 1 1 calc GR .
H34C H 0.0211 1.0680 0.2118 0.053 Uiso 1 1 calc GR .
C61 C 0.2681(7) 0.7018(3) 0.2975(4) 0.0596(18) Uani 1 1 d . U
H61A H 0.2073 0.6713 0.2777 0.089 Uiso 1 1 calc GR .
H61B H 0.3092 0.7068 0.2587 0.089 Uiso 1 1 calc GR .
H61C H 0.2360 0.7422 0.3057 0.089 Uiso 1 1 calc GR .
C59 C 0.0442(5) 0.5238(3) 0.4981(4) 0.0458(14) Uani 1 1 d . U
H59A H 0.0273 0.4819 0.5141 0.069 Uiso 1 1 calc GR .
H59B H 0.0421 0.5230 0.4424 0.069 Uiso 1 1 calc GR .
H59C H -0.0119 0.5536 0.5049 0.069 Uiso 1 1 calc GR .
C88 C 0.1349(8) 0.2584(4) 0.7030(4) 0.074(2) Uani 1 1 d . U
H88 H 0.2125 0.2533 0.7312 0.089 Uiso 1 1 calc R .
C81 C 0.9522(6) 0.7899(4) 0.3106(4) 0.0610(17) Uani 1 1 d . U
H81 H 1.0023 0.7869 0.2797 0.073 Uiso 1 1 calc R .
C50 C 0.2553(4) 0.5205(2) 0.3794(3) 0.0226(9) Uani 1 1 d . U
H50 H 0.1800 0.5255 0.3461 0.027 Uiso 1 1 calc R .
C46 C 0.3724(6) 1.0563(3) 0.1059(6) 0.081(2) Uani 1 1 d . U
H46A H 0.3716 1.1016 0.1145 0.121 Uiso 1 1 calc GR .
H46B H 0.2953 1.0415 0.0803 0.121 Uiso 1 1 calc GR .
H46C H 0.4191 1.0469 0.0717 0.121 Uiso 1 1 calc GR .
C44 C 0.7000(6) 1.1160(4) 0.4899(4) 0.0598(18) Uani 1 1 d . U
H44A H 0.6298 1.0927 0.4826 0.090 Uiso 1 1 calc GR .
H44B H 0.7129 1.1440 0.5357 0.090 Uiso 1 1 calc GR .
H44C H 0.7630 1.0865 0.4992 0.090 Uiso 1 1 calc GR .
C47 C 0.4244(7) 0.9495(3) 0.1767(4) 0.074(2) Uani 1 1 d . U
H47A H 0.4652 0.9391 0.1390 0.111 Uiso 1 1 calc GR .
H47B H 0.3471 0.9335 0.1568 0.111 Uiso 1 1 calc GR .
H47C H 0.4625 0.9302 0.2282 0.111 Uiso 1 1 calc GR .
C8 C 0.4977(4) 0.6735(3) 0.8851(3) 0.0363(12) Uani 1 1 d . U
H8 H 0.5093 0.6463 0.9292 0.044 Uiso 1 1 calc R .
B2 B 0.4819(4) 0.4923(2) 0.6839(3) 0.0230(10) Uani 1 1 d . U
C87 C 0.0494(7) 0.2169(5) 0.7172(5) 0.081(2) Uani 1 1 d . U
H87 H 0.0733 0.1825 0.7522 0.097 Uiso 1 1 calc R .
C6 C 0.5259(4) 0.7752(3) 0.8303(3) 0.0306(10) Uani 1 1 d . U
H6 H 0.5549 0.8166 0.8383 0.037 Uiso 1 1 calc R .
C84 C -0.0171(6) 0.3168(4) 0.6107(4) 0.0660(19) Uani 1 1 d . U
H84 H -0.0414 0.3504 0.5745 0.079 Uiso 1 1 calc R .
C82 C 0.1788(8) 0.3506(4) 0.6287(6) 0.089(3) Uani 1 1 d . U
H82A H 0.2469 0.3517 0.6747 0.133 Uiso 1 1 calc GR .
H82B H 0.1460 0.3927 0.6189 0.133 Uiso 1 1 calc GR .
H82C H 0.1984 0.3363 0.5820 0.133 Uiso 1 1 calc GR .
B1 B 0.5347(5) 0.9194(3) 0.4621(4) 0.0308(12) Uani 1 1 d . U
C62 C 0.4562(6) 0.7199(3) 0.4064(4) 0.0550(17) Uani 1 1 d . U
H62A H 0.4336 0.7626 0.4152 0.083 Uiso 1 1 calc GR .
H62B H 0.4951 0.7205 0.3659 0.083 Uiso 1 1 calc GR .
H62C H 0.5070 0.7032 0.4561 0.083 Uiso 1 1 calc GR .
C85 C -0.0990(7) 0.2788(4) 0.6274(5) 0.075(2) Uani 1 1 d . U
H85 H -0.1767 0.2875 0.6034 0.090 Uiso 1 1 calc R .
C76 C 0.9272(6) 0.7350(4) 0.3469(4) 0.0600(17) Uani 1 1 d . U
C7 C 0.5406(4) 0.7351(3) 0.8961(3) 0.0385(12) Uani 1 1 d . U
H7 H 0.5796 0.7497 0.9479 0.046 Uiso 1 1 calc R .
C75 C 0.9646(8) 0.6690(5) 0.3272(6) 0.100(3) Uani 1 1 d . U
H75A H 1.0304 0.6732 0.3082 0.149 Uiso 1 1 calc GR .
H75B H 0.9027 0.6493 0.2859 0.149 Uiso 1 1 calc GR .
H75C H 0.9843 0.6429 0.3750 0.149 Uiso 1 1 calc GR .
C32 C 0.4294(5) 1.1073(3) 0.5786(4) 0.0531(16) Uani 1 1 d . U
H32A H 0.4914 1.1346 0.6077 0.080 Uiso 1 1 calc GR .
H32B H 0.4539 1.0814 0.5412 0.080 Uiso 1 1 calc GR .
H32C H 0.4076 1.0801 0.6161 0.080 Uiso 1 1 calc GR .
C79 C 0.8361(8) 0.8548(4) 0.3690(5) 0.078(2) Uani 1 1 d . U
H79 H 0.8044 0.8941 0.3757 0.093 Uiso 1 1 calc R .
C80 C 0.9059(8) 0.8483(4) 0.3186(5) 0.077(2) Uani 1 1 d . U
H80 H 0.9208 0.8836 0.2907 0.092 Uiso 1 1 calc R .
C86 C -0.0642(7) 0.2260(5) 0.6817(5) 0.081(2) Uani 1 1 d . U
H86 H -0.1183 0.1988 0.6923 0.097 Uiso 1 1 calc R .
C78 C 0.8161(7) 0.8013(4) 0.4081(5) 0.077(2) Uani 1 1 d . U
H78 H 0.7724 0.8047 0.4435 0.092 Uiso 1 1 calc R .
C77 C 0.8599(7) 0.7415(4) 0.3962(5) 0.075(2) Uani 1 1 d . U
H77 H 0.8427 0.7057 0.4223 0.090 Uiso 1 1 calc R .

loop_
_atom_site_aniso_label
_atom_site_aniso_U_11
_atom_site_aniso_U_22
_atom_site_aniso_U_33
_atom_site_aniso_U_23
_atom_site_aniso_U_13
_atom_site_aniso_U_12
Te2 0.01359(12) 0.01669(13) 0.01790(13) 0.00088(12) 0.00513(9) 0.00033(11)
Te1 0.01619(12) 0.01774(13) 0.02216(14) 0.00167(12) 0.00678(10) 0.00148(11)
F6 0.0228(13) 0.0284(15) 0.0532(19) -0.0086(13) 0.0107(13) -0.0082(11)
F5 0.0216(12) 0.0254(14) 0.0265(13) 0.0008(11) 0.0079(10) 0.0026(10)
F1 0.0492(18) 0.0322(16) 0.0460(18) -0.0002(14) 0.0187(15) -0.0075(14)
F2 0.0527(18) 0.0356(17) 0.0330(16) 0.0131(13) 0.0165(14) 0.0168(14)
F4 0.0267(14) 0.0512(18) 0.0236(14) 0.0076(12) 0.0054(11) 0.0014(13)
O3 0.0185(14) 0.0141(14) 0.0222(16) -0.0025(11) 0.0057(12) -0.0014(11)
O1 0.0269(16) 0.0290(18) 0.0255(17) 0.0079(14) 0.0014(14) 0.0066(14)
F3 0.0386(16) 0.0360(16) 0.0459(18) 0.0182(14) 0.0205(14) 0.0167(13)
N5 0.0174(16) 0.0198(18) 0.0171(17) -0.0026(14) 0.0065(14) -0.0005(14)
N4 0.0165(17) 0.0172(18) 0.026(2) -0.0013(15) 0.0079(15) -0.0003(14)
N6 0.0173(16) 0.0183(18) 0.0183(18) -0.0001(14) 0.0062(14) 0.0000(14)
O2 0.0182(15) 0.0198(16) 0.0401(19) -0.0070(14) 0.0088(14) -0.0062(12)
N3 0.0210(17) 0.0159(18) 0.0217(19) 0.0013(14) 0.0077(15) 0.0007(14)
N2 0.0191(16) 0.0187(18) 0.023(2) -0.0005(14) 0.0062(15) -0.0041(14)
C21 0.019(2) 0.017(2) 0.026(2) 0.0024(17) 0.0079(17) 0.0021(16)
C63 0.0166(19) 0.024(2) 0.019(2) -0.0047(17) 0.0041(16) 0.0036(16)
C11 0.0145(19) 0.021(2) 0.017(2) 0.0009(17) 0.0062(16) -0.0008(16)
C48 0.0184(19) 0.023(2) 0.016(2) -0.0015(16) 0.0084(16) 0.0003(16)
C24 0.023(2) 0.021(2) 0.025(2) 0.0094(17) 0.0120(18) 0.0033(17)
C12 0.0154(19) 0.026(2) 0.020(2) -0.0013(17) 0.0057(16) 0.0010(16)
C2 0.020(2) 0.033(3) 0.041(3) 0.006(2) 0.014(2) 0.001(2)
C23 0.022(2) 0.020(2) 0.023(2) 0.0001(17) 0.0063(17) -0.0025(17)
C26 0.040(3) 0.030(3) 0.031(3) 0.009(2) 0.021(2) 0.008(2)
N1 0.0201(18) 0.0182(18) 0.0277(19) 0.0027(15) 0.0042(15) 0.0004(14)
C29 0.024(2) 0.029(2) 0.029(2) 0.0027(19) 0.0132(19) -0.0016(19)
C58 0.036(3) 0.042(3) 0.039(3) -0.001(2) 0.022(2) 0.001(2)
C57 0.022(2) 0.027(2) 0.034(3) -0.002(2) 0.0145(19) 0.0043(19)
C68 0.020(2) 0.032(2) 0.020(2) -0.0068(18) 0.0078(17) -0.0010(18)
C56 0.034(2) 0.025(2) 0.024(2) -0.0033(19) 0.0090(19) 0.005(2)
C36 0.024(2) 0.024(2) 0.043(3) 0.000(2) 0.020(2) -0.0010(19)
C20 0.030(2) 0.028(2) 0.027(2) -0.0015(19) 0.018(2) -0.0012(19)
C51 0.022(2) 0.025(2) 0.022(2) -0.0054(18) 0.0052(18) 0.0046(18)
C54 0.038(3) 0.032(3) 0.045(3) -0.012(2) 0.015(2) 0.010(2)
C52 0.016(2) 0.032(2) 0.024(2) -0.0022(19) 0.0049(17) 0.0061(18)
C27 0.032(3) 0.039(3) 0.042(3) 0.009(2) 0.022(2) 0.003(2)
C19 0.055(3) 0.026(3) 0.046(3) -0.008(2) 0.040(3) -0.008(2)
C42 0.018(2) 0.035(3) 0.043(3) 0.008(2) 0.002(2) -0.001(2)
C14 0.021(2) 0.027(2) 0.043(3) -0.006(2) 0.006(2) -0.0002(19)
C13 0.020(2) 0.020(2) 0.020(2) -0.0015(17) 0.0044(17) 0.0006(16)
C66 0.025(2) 0.036(3) 0.036(3) -0.008(2) 0.009(2) 0.008(2)
C67 0.021(2) 0.041(3) 0.033(3) -0.004(2) 0.014(2) 0.001(2)
C31 0.068(4) 0.034(3) 0.036(3) -0.002(2) 0.019(3) 0.005(3)
C69 0.024(2) 0.018(2) 0.034(2) -0.0036(19) 0.0109(19) -0.0002(17)
C72 0.026(2) 0.033(3) 0.029(2) 0.0017(19) 0.0149(19) -0.0009(19)
C53 0.029(2) 0.038(3) 0.033(3) -0.005(2) 0.015(2) 0.006(2)
C25 0.029(2) 0.018(2) 0.027(2) 0.0076(17) 0.0110(18) 0.0075(17)
C37 0.020(2) 0.026(3) 0.043(3) 0.010(2) 0.012(2) 0.0007(18)
C64 0.020(2) 0.023(2) 0.019(2) -0.0076(17) 0.0014(17) 0.0014(17)
C15 0.021(2) 0.021(2) 0.025(2) -0.0075(18) 0.0134(17) -0.0048(17)
C38 0.022(2) 0.040(3) 0.070(4) 0.008(3) 0.018(2) 0.003(2)
C17 0.025(2) 0.043(3) 0.050(3) -0.026(2) 0.021(2) -0.010(2)
C70 0.039(3) 0.023(2) 0.035(3) 0.001(2) 0.012(2) -0.001(2)
C1 0.020(2) 0.020(2) 0.032(2) -0.0012(18) 0.0106(18) -0.0009(17)
C22 0.0168(19) 0.016(2) 0.016(2) 0.0011(16) 0.0031(16) 0.0026(16)
C18 0.038(3) 0.036(3) 0.059(3) -0.026(2) 0.036(3) -0.019(2)
C55 0.043(3) 0.026(3) 0.040(3) -0.002(2) 0.017(2) 0.006(2)
C3 0.021(2) 0.019(2) 0.040(3) 0.0043(19) 0.0064(19) 0.0040(17)
C60 0.053(3) 0.023(3) 0.033(3) -0.002(2) 0.021(2) 0.003(2)
C4 0.023(2) 0.038(3) 0.058(4) 0.012(3) 0.013(2) 0.009(2)
C39 0.044(3) 0.051(4) 0.103(5) -0.014(3) 0.052(3) 0.000(3)
C65 0.029(2) 0.026(2) 0.030(3) -0.0048(19) 0.003(2) 0.0061(19)
C16 0.021(2) 0.035(3) 0.029(2) -0.009(2) 0.0109(19) -0.0023(19)
C9 0.038(3) 0.030(3) 0.047(3) 0.006(2) 0.027(2) 0.003(2)
C30 0.036(3) 0.028(3) 0.027(2) 0.0004(19) 0.012(2) 0.001(2)
C33 0.029(2) 0.037(3) 0.036(3) -0.007(2) 0.017(2) -0.013(2)
C10 0.028(2) 0.028(3) 0.034(3) -0.001(2) 0.017(2) 0.0003(19)
C71 0.036(3) 0.029(3) 0.038(3) -0.002(2) 0.003(2) -0.006(2)
C83 0.064(4) 0.073(4) 0.055(4) -0.026(3) 0.010(3) 0.013(3)
C40 0.053(3) 0.063(4) 0.097(5) -0.039(4) 0.053(3) -0.017(3)
C49 0.022(2) 0.021(2) 0.017(2) -0.0020(17) 0.0032(17) -0.0009(17)
C43 0.024(2) 0.034(3) 0.054(3) 0.004(2) 0.006(2) -0.001(2)
C74 0.073(4) 0.055(4) 0.039(3) 0.002(3) 0.026(3) 0.000(3)
C73 0.065(4) 0.034(3) 0.043(3) 0.001(3) 0.001(3) -0.008(3)
C35 0.038(3) 0.056(4) 0.044(3) -0.016(3) 0.010(3) 0.014(3)
C41 0.035(3) 0.048(3) 0.069(4) -0.027(3) 0.034(3) -0.015(2)
C45 0.048(3) 0.076(4) 0.080(4) -0.055(4) 0.046(3) -0.031(3)
C5 0.0147(19) 0.028(2) 0.032(2) 0.0009(19) 0.0101(18) 0.0036(17)
C28 0.028(2) 0.034(3) 0.041(3) 0.001(2) 0.016(2) -0.006(2)
C34 0.042(3) 0.032(3) 0.033(3) 0.001(2) 0.012(2) -0.003(2)
C61 0.082(5) 0.065(4) 0.032(3) 0.000(3) 0.018(3) 0.017(4)
C59 0.036(3) 0.050(3) 0.053(4) -0.007(3) 0.017(3) -0.007(3)
C88 0.086(5) 0.083(5) 0.055(4) -0.005(4) 0.023(4) 0.038(4)
C81 0.046(3) 0.085(5) 0.052(4) -0.003(3) 0.014(3) -0.012(3)
C50 0.019(2) 0.028(2) 0.019(2) -0.0026(18) 0.0038(17) -0.0012(17)
C46 0.040(4) 0.043(4) 0.144(7) -0.020(4) 0.005(4) -0.006(3)
C44 0.049(4) 0.069(4) 0.049(4) 0.016(3) -0.003(3) -0.024(3)
C47 0.105(6) 0.071(4) 0.041(4) -0.014(3) 0.015(4) -0.050(4)
C8 0.034(3) 0.044(3) 0.038(3) 0.014(2) 0.022(2) 0.008(2)
B2 0.021(2) 0.023(2) 0.025(2) 0.000(2) 0.0076(19) -0.0029(19)
C87 0.068(4) 0.114(6) 0.058(4) -0.016(4) 0.013(4) 0.040(4)
C6 0.020(2) 0.037(3) 0.037(3) 0.000(2) 0.011(2) -0.002(2)
C84 0.055(4) 0.088(5) 0.051(4) -0.029(3) 0.009(3) 0.021(3)
C82 0.089(6) 0.077(6) 0.101(7) -0.041(5) 0.029(5) -0.031(4)
B1 0.035(3) 0.024(3) 0.032(3) 0.008(2) 0.010(2) 0.006(2)
C62 0.069(4) 0.061(4) 0.045(3) -0.013(3) 0.034(3) -0.023(3)
C85 0.055(4) 0.106(6) 0.060(4) -0.007(4) 0.011(3) 0.022(4)
C76 0.063(4) 0.071(4) 0.049(4) 0.006(3) 0.021(3) 0.010(3)
C7 0.026(2) 0.057(3) 0.033(3) 0.002(2) 0.010(2) 0.000(2)
C75 0.080(6) 0.104(6) 0.099(7) -0.012(5) 0.004(5) 0.023(5)
C32 0.050(3) 0.061(4) 0.039(3) -0.009(3) 0.000(3) 0.016(3)
C79 0.085(5) 0.076(5) 0.054(4) -0.010(4) -0.006(4) 0.009(4)
C80 0.083(5) 0.067(5) 0.067(5) -0.008(4) 0.003(4) -0.023(4)
C86 0.074(5) 0.103(6) 0.067(5) -0.006(4) 0.022(4) 0.016(4)
C78 0.071(5) 0.111(6) 0.048(4) 0.003(4) 0.018(4) 0.026(4)
C77 0.082(5) 0.090(5) 0.066(5) 0.022(4) 0.043(4) 0.016(4)

loop_
_atom_type_symbol
_atom_type_description
_atom_type_scat_dispersion_real
_atom_type_scat_dispersion_imag
_atom_type_scat_source
C C 0.0033 0.0016 'International Tables Vol C Tables 4.2.6.8 and 6.1.1.4'
H H 0.0000 0.0000 'International Tables Vol C Tables 4.2.6.8 and 6.1.1.4'
B B 0.0013 0.0007 'International Tables Vol C Tables 4.2.6.8 and 6.1.1.4'
F F 0.0171 0.0103 'International Tables Vol C Tables 4.2.6.8 and 6.1.1.4'
N N 0.0061 0.0033 'International Tables Vol C Tables 4.2.6.8 and 6.1.1.4'
O O 0.0106 0.0060 'International Tables Vol C Tables 4.2.6.8 and 6.1.1.4'
Te Te -0.5308 1.6751 'International Tables Vol C Tables 4.2.6.8 and 6.1.1.4'

loop_
_geom_angle_atom_site_label_1
_geom_angle_atom_site_label_2
_geom_angle_atom_site_label_3
_geom_angle
O3 Te2 N2 166.03(11)
O3 Te2 C11 93.86(14)
C11 Te2 N2 72.35(14)
O3 Te1 N1 165.28(12)
O3 Te1 C1 92.65(15)
C1 Te1 N1 72.70(15)
Te2 O3 Te1 117.27(13)
N1 O1 B1 113.5(3)
C48 N5 C51 125.9(4)
C48 N5 C50 108.8(3)
C50 N5 C51 124.8(3)
C21 N4 C23 108.9(4)
C21 N4 C36 125.3(4)
C23 N4 C36 125.4(4)
C48 N6 C63 127.5(4)
C48 N6 C49 108.6(3)
C49 N6 C63 123.7(4)
N2 O2 B2 114.2(3)
C21 N3 C24 126.7(4)
C21 N3 C22 108.8(4)
C22 N3 C24 124.0(3)
O2 N2 Te2 133.9(2)
C13 N2 Te2 111.8(3)
C13 N2 O2 114.3(3)
N4 C21 N3 108.2(4)
N4 C21 H21 125.9
N3 C21 H21 125.9
C68 C63 N6 117.7(4)
C64 C63 N6 117.8(4)
C64 C63 C68 124.3(4)
C12 C11 Te2 118.3(3)
C12 C11 C15 120.3(4)
C15 C11 Te2 121.4(3)
N5 C48 N6 108.1(4)
N5 C48 H48 125.9
N6 C48 H48 125.9
C29 C24 N3 117.6(4)
C29 C24 C25 124.0(4)
C25 C24 N3 118.4(4)
C11 C12 H12 118.5
C11 C12 C13 123.0(4)
C13 C12 H12 118.5
C1 C2 H2 118.9
C1 C2 C3 122.1(4)
C3 C2 H2 118.9
N4 C23 H23 126.6
C22 C23 N4 106.9(4)
C22 C23 H23 126.6
C27 C26 H26 119.8
C27 C26 C25 120.3(5)
C25 C26 H26 119.8
O1 N1 Te1 131.8(3)
C3 N1 Te1 113.3(3)
C3 N1 O1 114.0(4)
C24 C29 C33 123.2(4)
C24 C29 C28 116.4(4)
C28 C29 C33 120.4(4)
H58A C58 H58B 109.5
H58A C58 H58C 109.5
H58B C58 H58C 109.5
C57 C58 H58A 109.5
C57 C58 H58B 109.5
C57 C58 H58C 109.5
C58 C57 H57 107.9
C58 C57 C59 110.3(4)
C52 C57 C58 112.7(4)
C52 C57 H57 107.9
C52 C57 C59 109.9(4)
C59 C57 H57 107.9
C63 C68 C67 115.9(4)
C63 C68 C72 123.4(4)
C67 C68 C72 120.7(4)
C51 C56 C55 117.1(4)
C51 C56 C60 123.4(4)
C55 C56 C60 119.5(5)
C37 C36 N4 118.0(4)
C41 C36 N4 117.3(4)
C41 C36 C37 124.7(4)
C19 C20 H20 119.6
C19 C20 C15 120.7(5)
C15 C20 H20 119.6
C56 C51 N5 117.5(4)
C56 C51 C52 124.3(4)
C52 C51 N5 118.2(4)
C53 C54 H54 119.4
C55 C54 H54 119.4
C55 C54 C53 121.1(5)
C51 C52 C57 123.0(4)
C53 C52 C57 120.6(4)
C53 C52 C51 116.3(4)
C26 C27 H27 119.4
C28 C27 C26 121.2(5)
C28 C27 H27 119.4
C20 C19 H19 120.2
C18 C19 C20 119.7(5)
C18 C19 H19 120.2
C37 C42 H42 108.0
C37 C42 C43 112.6(5)
C37 C42 C44 110.9(5)
C43 C42 H42 108.0
C43 C42 C44 109.2(4)
C44 C42 H42 108.0
H14A C14 H14B 109.5
H14A C14 H14C 109.5
H14B C14 H14C 109.5
C13 C14 H14A 109.5
C13 C14 H14B 109.5
C13 C14 H14C 109.5
N2 C13 C12 114.5(4)
N2 C13 C14 123.3(4)
C12 C13 C14 122.2(4)
C67 C66 H66 120.1
C67 C66 C65 119.7(4)
C65 C66 H66 120.1
C68 C67 H67 119.2
C66 C67 C68 121.6(5)
C66 C67 H67 119.2
H31A C31 H31B 109.5
H31A C31 H31C 109.5
H31B C31 H31C 109.5
C30 C31 H31A 109.5
C30 C31 H31B 109.5
C30 C31 H31C 109.5
C64 C69 H69 107.8
C64 C69 C70 111.4(4)
C64 C69 C71 111.0(4)
C70 C69 H69 107.8
C71 C69 H69 107.8
C71 C69 C70 110.9(4)
C68 C72 H72 107.0
C68 C72 C74 113.2(4)
C74 C72 H72 107.0
C73 C72 C68 110.5(4)
C73 C72 H72 107.0
C73 C72 C74 111.8(5)
C54 C53 C52 120.9(5)
C54 C53 H53 119.5
C52 C53 H53 119.5
C24 C25 C26 116.8(4)
C24 C25 C30 121.8(4)
C26 C25 C30 121.3(4)
C36 C37 C42 122.1(4)
C38 C37 C36 116.1(5)
C38 C37 C42 121.9(5)
C63 C64 C69 122.9(4)
C65 C64 C63 116.4(4)
C65 C64 C69 120.7(4)
C20 C15 C11 121.3(4)
C20 C15 C16 118.5(4)
C16 C15 C11 120.2(4)
C37 C38 H38 119.5
C39 C38 C37 121.0(5)
C39 C38 H38 119.5
C18 C17 H17 119.8
C18 C17 C16 120.4(5)
C16 C17 H17 119.8
C69 C70 H70A 109.5
C69 C70 H70B 109.5
C69 C70 H70C 109.5
H70A C70 H70B 109.5
H70A C70 H70C 109.5
H70B C70 H70C 109.5
C2 C1 Te1 117.5(4)
C2 C1 C5 123.4(4)
C5 C1 Te1 119.0(3)
N3 C22 H22 126.4
C23 C22 N3 107.2(4)
C23 C22 H22 126.4
C19 C18 H18 119.9
C17 C18 C19 120.2(5)
C17 C18 H18 119.9
C56 C55 H55 119.9
C54 C55 C56 120.2(5)
C54 C55 H55 119.9
C2 C3 C4 122.8(4)
N1 C3 C2 114.2(4)
N1 C3 C4 122.9(4)
C56 C60 H60 107.7
C56 C60 C61 109.5(5)
C61 C60 H60 107.7
C62 C60 C56 112.6(4)
C62 C60 H60 107.7
C62 C60 C61 111.5(5)
C3 C4 H4A 109.5
C3 C4 H4B 109.5
C3 C4 H4C 109.5
H4A C4 H4B 109.5
H4A C4 H4C 109.5
H4B C4 H4C 109.5
C38 C39 H39 119.6
C38 C39 C40 120.9(5)
C40 C39 H39 119.6
C66 C65 C64 122.0(5)
C66 C65 H65 119.0
C64 C65 H65 119.0
C15 C16 H16 119.7
C17 C16 C15 120.5(5)
C17 C16 H16 119.7
C10 C9 H9 120.0
C10 C9 C8 120.1(5)
C8 C9 H9 120.0
C31 C30 C25 113.8(4)
C31 C30 H30 108.2
C31 C30 C32 108.6(4)
C25 C30 H30 108.2
C25 C30 C32 109.7(4)
C32 C30 H30 108.2
C29 C33 H33 107.8
C29 C33 C35 110.4(4)
C35 C33 H33 107.8
C34 C33 C29 111.9(4)
C34 C33 H33 107.8
C34 C33 C35 111.1(4)
C9 C10 H10 119.5
C9 C10 C5 121.0(5)
C5 C10 H10 119.5
C69 C71 H71A 109.5
C69 C71 H71B 109.5
C69 C71 H71C 109.5
H71A C71 H71B 109.5
H71A C71 H71C 109.5
H71B C71 H71C 109.5
C88 C83 C82 119.9(8)
C84 C83 C88 118.9(9)
C84 C83 C82 120.9(9)
C39 C40 H40 119.4
C39 C40 C41 121.3(6)
C41 C40 H40 119.4
N6 C49 H49 126.2
C50 C49 N6 107.6(4)
C50 C49 H49 126.2
C42 C43 H43A 109.5
C42 C43 H43B 109.5
C42 C43 H43C 109.5
H43A C43 H43B 109.5
H43A C43 H43C 109.5
H43B C43 H43C 109.5
C72 C74 H74A 109.5
C72 C74 H74B 109.5
C72 C74 H74C 109.5
H74A C74 H74B 109.5
H74A C74 H74C 109.5
H74B C74 H74C 109.5
C72 C73 H73A 109.5
C72 C73 H73B 109.5
C72 C73 H73C 109.5
H73A C73 H73B 109.5
H73A C73 H73C 109.5
H73B C73 H73C 109.5
C33 C35 H35A 109.5
C33 C35 H35B 109.5
C33 C35 H35C 109.5
H35A C35 H35B 109.5
H35A C35 H35C 109.5
H35B C35 H35C 109.5
C36 C41 C40 116.1(5)
C36 C41 C45 124.1(5)
C40 C41 C45 119.8(5)
C41 C45 H45 107.5
C41 C45 C46 111.3(6)
C41 C45 C47 110.8(6)
C46 C45 H45 107.5
C46 C45 C47 111.9(5)
C47 C45 H45 107.5
C10 C5 C1 120.1(4)
C10 C5 C6 118.3(4)
C6 C5 C1 121.6(4)
C29 C28 H28 119.4
C27 C28 C29 121.2(5)
C27 C28 H28 119.4
C33 C34 H34A 109.5
C33 C34 H34B 109.5
C33 C34 H34C 109.5
H34A C34 H34B 109.5
H34A C34 H34C 109.5
H34B C34 H34C 109.5
C60 C61 H61A 109.5
C60 C61 H61B 109.5
C60 C61 H61C 109.5
H61A C61 H61B 109.5
H61A C61 H61C 109.5
H61B C61 H61C 109.5
C57 C59 H59A 109.5
C57 C59 H59B 109.5
C57 C59 H59C 109.5
H59A C59 H59B 109.5
H59A C59 H59C 109.5
H59B C59 H59C 109.5
C83 C88 H88 121.1
C83 C88 C87 117.7(8)
C87 C88 H88 121.1
C76 C81 H81 118.7
C80 C81 H81 118.7
C80 C81 C76 122.5(7)
N5 C50 H50 126.6
C49 C50 N5 106.9(4)
C49 C50 H50 126.6
C45 C46 H46A 109.5
C45 C46 H46B 109.5
C45 C46 H46C 109.5
H46A C46 H46B 109.5
H46A C46 H46C 109.5
H46B C46 H46C 109.5
C42 C44 H44A 109.5
C42 C44 H44B 109.5
C42 C44 H44C 109.5
H44A C44 H44B 109.5
H44A C44 H44C 109.5
H44B C44 H44C 109.5
C45 C47 H47A 109.5
C45 C47 H47B 109.5
C45 C47 H47C 109.5
H47A C47 H47B 109.5
H47A C47 H47C 109.5
H47B C47 H47C 109.5
C9 C8 H8 120.2
C7 C8 C9 119.6(5)
C7 C8 H8 120.2
F6 B2 F5 110.1(4)
F6 B2 O2 104.9(4)
F5 B2 O2 110.5(4)
F4 B2 F6 110.3(4)
F4 B2 F5 109.5(4)
F4 B2 O2 111.5(4)
C88 C87 H87 118.8
C86 C87 C88 122.5(9)
C86 C87 H87 118.8
C5 C6 H6 119.6
C7 C6 C5 120.7(5)
C7 C6 H6 119.6
C83 C84 H84 118.4
C83 C84 C85 123.1(8)
C85 C84 H84 118.4
C83 C82 H82A 109.5
C83 C82 H82B 109.5
C83 C82 H82C 109.5
H82A C82 H82B 109.5
H82A C82 H82C 109.5
H82B C82 H82C 109.5
F1 B1 F2 108.7(4)
F1 B1 O1 109.2(4)
F2 B1 O1 104.2(4)
F3 B1 F1 110.6(4)
F3 B1 F2 111.6(4)
F3 B1 O1 112.3(4)
C60 C62 H62A 109.5
C60 C62 H62B 109.5
C60 C62 H62C 109.5
H62A C62 H62B 109.5
H62A C62 H62C 109.5
H62B C62 H62C 109.5
C84 C85 H85 120.1
C84 C85 C86 119.8(7)
C86 C85 H85 120.1
C81 C76 C75 121.7(7)
C77 C76 C81 117.5(7)
C77 C76 C75 120.7(8)
C8 C7 C6 120.2(5)
C8 C7 H7 119.9
C6 C7 H7 119.9
C76 C75 H75A 109.5
C76 C75 H75B 109.5
C76 C75 H75C 109.5
H75A C75 H75B 109.5
H75A C75 H75C 109.5
H75B C75 H75C 109.5
C30 C32 H32A 109.5
C30 C32 H32B 109.5
C30 C32 H32C 109.5
H32A C32 H32B 109.5
H32A C32 H32C 109.5
H32B C32 H32C 109.5
C80 C79 H79 121.2
C78 C79 H79 121.2
C78 C79 C80 117.6(8)
C81 C80 C79 119.8(8)
C81 C80 H80 120.1
C79 C80 H80 120.1
C87 C86 C85 117.8(9)
C87 C86 H86 121.1
C85 C86 H86 121.1
C79 C78 H78 119.2
C79 C78 C77 121.6(8)
C77 C78 H78 119.2
C76 C77 C78 120.8(8)
C76 C77 H77 119.6
C78 C77 H77 119.6

loop_
_geom_bond_atom_site_label_1
_geom_bond_atom_site_label_2
_geom_bond_distance
Te2 O3 2.014(3)
Te2 N2 2.487(4)
Te2 C11 2.099(4)
Te1 O3 2.045(3)
Te1 N1 2.409(4)
Te1 C1 2.105(4)
F6 B2 1.392(6)
F5 B2 1.396(6)
F1 B1 1.397(7)
F2 B1 1.397(6)
F4 B2 1.382(6)
O1 N1 1.396(5)
O1 B1 1.485(7)
F3 B1 1.379(6)
N5 C48 1.334(5)
N5 C51 1.459(5)
N5 C50 1.387(5)
N4 C21 1.327(6)
N4 C23 1.390(6)
N4 C36 1.470(6)
N6 C63 1.454(5)
N6 C48 1.338(6)
N6 C49 1.382(5)
O2 N2 1.386(4)
O2 B2 1.488(6)
N3 C21 1.332(5)
N3 C24 1.458(5)
N3 C22 1.386(5)
N2 C13 1.298(5)
C21 H21 0.9300
C63 C68 1.400(6)
C63 C64 1.390(6)
C11 C12 1.355(6)
C11 C15 1.480(6)
C48 H48 0.9300
C24 C29 1.392(7)
C24 C25 1.396(6)
C12 H12 0.9300
C12 C13 1.448(6)
C2 H2 0.9300
C2 C1 1.338(7)
C2 C3 1.447(7)
C23 H23 0.9300
C23 C22 1.340(6)
C26 H26 0.9300
C26 C27 1.377(8)
C26 C25 1.405(7)
N1 C3 1.284(6)
C29 C33 1.524(7)
C29 C28 1.399(7)
C58 H58A 0.9600
C58 H58B 0.9600
C58 H58C 0.9600
C58 C57 1.534(7)
C57 H57 0.9800
C57 C52 1.507(7)
C57 C59 1.535(7)
C68 C67 1.409(6)
C68 C72 1.519(7)
C56 C51 1.394(7)
C56 C55 1.403(7)
C56 C60 1.521(7)
C36 C37 1.404(7)
C36 C41 1.384(7)
C20 H20 0.9300
C20 C19 1.390(7)
C20 C15 1.391(7)
C51 C52 1.401(6)
C54 H54 0.9300
C54 C53 1.388(8)
C54 C55 1.383(8)
C52 C53 1.399(7)
C27 H27 0.9300
C27 C28 1.371(8)
C19 H19 0.9300
C19 C18 1.388(8)
C42 H42 0.9800
C42 C37 1.513(8)
C42 C43 1.529(7)
C42 C44 1.535(8)
C14 H14A 0.9600
C14 H14B 0.9600
C14 H14C 0.9600
C14 C13 1.495(6)
C66 H66 0.9300
C66 C67 1.372(7)
C66 C65 1.387(7)
C67 H67 0.9300
C31 H31A 0.9600
C31 H31B 0.9600
C31 H31C 0.9600
C31 C30 1.514(7)
C69 H69 0.9800
C69 C64 1.520(6)
C69 C70 1.534(7)
C69 C71 1.531(7)
C72 H72 0.9800
C72 C74 1.522(7)
C72 C73 1.507(7)
C53 H53 0.9300
C25 C30 1.515(7)
C37 C38 1.393(7)
C64 C65 1.389(6)
C15 C16 1.400(6)
C38 H38 0.9300
C38 C39 1.371(9)
C17 H17 0.9300
C17 C18 1.371(8)
C17 C16 1.382(7)
C70 H70A 0.9600
C70 H70B 0.9600
C70 H70C 0.9600
C1 C5 1.490(6)
C22 H22 0.9300
C18 H18 0.9300
C55 H55 0.9300
C3 C4 1.511(6)
C60 H60 0.9800
C60 C61 1.539(8)
C60 C62 1.505(8)
C4 H4A 0.9600
C4 H4B 0.9600
C4 H4C 0.9600
C39 H39 0.9300
C39 C40 1.380(9)
C65 H65 0.9300
C16 H16 0.9300
C9 H9 0.9300
C9 C10 1.380(7)
C9 C8 1.388(8)
C30 H30 0.9800
C30 C32 1.525(7)
C33 H33 0.9800
C33 C35 1.541(8)
C33 C34 1.512(7)
C10 H10 0.9300
C10 C5 1.388(7)
C71 H71A 0.9600
C71 H71B 0.9600
C71 H71C 0.9600
C83 C88 1.417(10)
C83 C84 1.349(10)
C83 C82 1.433(12)
C40 H40 0.9300
C40 C41 1.391(7)
C49 H49 0.9300
C49 C50 1.343(6)
C43 H43A 0.9600
C43 H43B 0.9600
C43 H43C 0.9600
C74 H74A 0.9600
C74 H74B 0.9600
C74 H74C 0.9600
C73 H73A 0.9600
C73 H73B 0.9600
C73 H73C 0.9600
C35 H35A 0.9600
C35 H35B 0.9600
C35 H35C 0.9600
C41 C45 1.516(8)
C45 H45 0.9800
C45 C46 1.518(12)
C45 C47 1.541(10)
C5 C6 1.396(7)
C28 H28 0.9300
C34 H34A 0.9600
C34 H34B 0.9600
C34 H34C 0.9600
C61 H61A 0.9600
C61 H61B 0.9600
C61 H61C 0.9600
C59 H59A 0.9600
C59 H59B 0.9600
C59 H59C 0.9600
C88 H88 0.9300
C88 C87 1.435(13)
C81 H81 0.9300
C81 C76 1.387(10)
C81 C80 1.371(11)
C50 H50 0.9300
C46 H46A 0.9600
C46 H46B 0.9600
C46 H46C 0.9600
C44 H44A 0.9600
C44 H44B 0.9600
C44 H44C 0.9600
C47 H47A 0.9600
C47 H47B 0.9600
C47 H47C 0.9600
C8 H8 0.9300
C8 C7 1.382(8)
C87 H87 0.9300
C87 C86 1.347(11)
C6 H6 0.9300
C6 C7 1.382(7)
C84 H84 0.9300
C84 C85 1.373(11)
C82 H82A 0.9600
C82 H82B 0.9600
C82 H82C 0.9600
C62 H62A 0.9600
C62 H62B 0.9600
C62 H62C 0.9600
C85 H85 0.9300
C85 C86 1.430(11)
C76 C75 1.525(11)
C76 C77 1.361(10)
C7 H7 0.9300
C75 H75A 0.9600
C75 H75B 0.9600
C75 H75C 0.9600
C32 H32A 0.9600
C32 H32B 0.9600
C32 H32C 0.9600
C79 H79 0.9300
C79 C80 1.401(12)
C79 C78 1.369(11)
C80 H80 0.9300
C86 H86 0.9300
C78 H78 0.9300
C78 C77 1.400(11)
C77 H77 0.9300
